data_4348548
loop_
_publ_author_name
'Yan, Wei'
'Han, Li-Juan'
'Jia, Hai-Lang'
'Shen, Kang'
'Wang, Ting'
'Zheng, He-Gen'

_publ_section_title
;
 Three Highly Stable Cobalt MOFs Based on &quot;Y&quot;-Shaped Carboxylic
 Acid: Synthesis and Absorption of Anionic Dyes.
;
_journal_issue 17
_journal_name_full 'Inorganic chemistry'
_journal_page_first 8816
_journal_page_last 8821
_journal_paper_doi 10.1021/acs.inorgchem.6b01328
_journal_volume 55
_journal_year 2016
_chemical_formula_sum 'C74 H54 Co3 N6 O16'
_chemical_formula_weight 1460.02
_space_group_IT_number 2
_space_group_name_Hall '-P 1'
_space_group_name_H-M_alt 'P -1'
_symmetry_cell_setting triclinic
_symmetry_space_group_name_H-M 'P -1'
_atom_sites_solution_hydrogens geom
_atom_sites_solution_primary direct
_atom_sites_solution_secondary difmap
_audit_creation_method SHELXL-97
_cell_angle_alpha 69.9180(10)
_cell_angle_beta 81.2550(10)
_cell_angle_gamma 87.5690(10)
_cell_formula_units_Z 1
_cell_length_a 11.4194(5)
_cell_length_b 11.5003(4)
_cell_length_c 12.9926(5)
_cell_measurement_reflns_used 6149
_cell_measurement_temperature 296(2)
_cell_measurement_theta_max 27.48
_cell_measurement_theta_min 2.28
_cell_volume 1583.82(11)
_computing_cell_refinement 'Bruker SMART'
_computing_data_collection 'Bruker SMART'
_computing_data_reduction 'Bruker SAINT'
_computing_structure_refinement 'SHELXL-97 (Sheldrick, 1997)'
_computing_structure_solution 'SHELXS-97 (Sheldrick, 1990)'
_diffrn_ambient_temperature 293(2)
_diffrn_measured_fraction_theta_full 0.992
_diffrn_measured_fraction_theta_max 0.992
_diffrn_measurement_device_type 'CCD area detector'
_diffrn_measurement_method 'phi and omega scans'
_diffrn_radiation_monochromator graphite
_diffrn_radiation_source 'fine-focus sealed tube'
_diffrn_radiation_type MoK\a
_diffrn_radiation_wavelength 0.71073
_diffrn_reflns_av_R_equivalents 0.0231
_diffrn_reflns_av_sigmaI/netI 0.0337
_diffrn_reflns_limit_h_max 13
_diffrn_reflns_limit_h_min -13
_diffrn_reflns_limit_k_max 13
_diffrn_reflns_limit_k_min -12
_diffrn_reflns_limit_l_max 15
_diffrn_reflns_limit_l_min -12
_diffrn_reflns_number 11390
_diffrn_reflns_theta_full 25.00
_diffrn_reflns_theta_max 25.00
_diffrn_reflns_theta_min 2.58
_exptl_absorpt_coefficient_mu 0.856
_exptl_absorpt_correction_T_max 0.8752
_exptl_absorpt_correction_T_min 0.8475
_exptl_absorpt_correction_type multi-scan
_exptl_absorpt_process_details 'SADABS; Bruker, 2000'
_exptl_crystal_colour orange
_exptl_crystal_density_diffrn 1.531
_exptl_crystal_density_method 'not measured'
_exptl_crystal_description block
_exptl_crystal_F_000 749
_exptl_crystal_size_max 0.20
_exptl_crystal_size_mid 0.18
_exptl_crystal_size_min 0.16
_refine_diff_density_max 1.161
_refine_diff_density_min -1.204
_refine_diff_density_rms 0.080
_refine_ls_extinction_method none
_refine_ls_goodness_of_fit_ref 1.108
_refine_ls_hydrogen_treatment mixed
_refine_ls_matrix_type full
_refine_ls_number_parameters 449
_refine_ls_number_reflns 5539
_refine_ls_number_restraints 816
_refine_ls_restrained_S_all 1.093
_refine_ls_R_factor_all 0.0606
_refine_ls_R_factor_gt 0.0502
_refine_ls_shift/su_max 0.001
_refine_ls_shift/su_mean 0.000
_refine_ls_structure_factor_coef Fsqd
_refine_ls_weighting_details 'calc w=1/[\s^2^(Fo^2^)+(0.0697P)^2^+2.5796P] where P=(Fo^2^+2Fc^2^)/3'
_refine_ls_weighting_scheme calc
_refine_ls_wR_factor_gt 0.1380
_refine_ls_wR_factor_ref 0.1455
_reflns_number_gt 4701
_reflns_number_total 5539
_reflns_threshold_expression >2sigma(I)
_cod_data_source_file ic6b01328_si_002.cif
_cod_data_source_block 3
_cod_depositor_comments
;
The following automatic conversions were performed:

data item '_symmetry_cell_setting' value 'Triclinic' was changed to
'triclinic' in accordance with the
/home/saulius/struct/COD-crude-data/automatic-downloads/DataCite-retrospective/ACS/depositions/lib/dictionaries/cif_core.dic
dictionary named 'cif_core.dic' version 2.4.2 last updated on
2011-04-26.

Automatic conversion script
Id: cif_fix_values 6909 2019-04-08 15:41:33Z antanas 
;
_cod_original_sg_symbol_H-M 'P-1   '
_cod_database_code 4348548

loop_
_symmetry_equiv_pos_as_xyz
'x, y, z'
'-x, -y, -z'

loop_
_atom_site_label
_atom_site_type_symbol
_atom_site_fract_x
_atom_site_fract_y
_atom_site_fract_z
_atom_site_U_iso_or_equiv
_atom_site_adp_type
_atom_site_occupancy
_atom_site_symmetry_multiplicity
_atom_site_calc_flag
_atom_site_refinement_flags
N3 N 0.1998(3) 0.9448(3) 0.6687(3) 0.0314(7) Uani 1 1 d .
C1 C 0.2509(4) 1.0336(4) 0.6927(4) 0.0439(9) Uani 1 1 d U
H1 H 0.2027 1.0936 0.7097 0.053 Uiso 1 1 calc R
C2 C 0.2715(3) 0.8587(4) 0.6480(4) 0.0423(9) Uani 1 1 d U
H2 H 0.2385 0.7950 0.6327 0.051 Uiso 1 1 calc R
Co1 Co 1.00806(4) 0.94012(4) 0.67758(4) 0.02147(15) Uani 1 1 d .
Co3 Co 0.5000 0.5000 0.0000 0.0640(3) Uani 1 2 d S
O1 O 1.0251(2) 0.8499(2) 0.5668(2) 0.0306(6) Uani 1 1 d .
O2 O 0.9766(2) 0.8747(2) 0.40095(19) 0.0271(5) Uani 1 1 d .
O5 O 0.7558(3) 0.3418(2) 0.6519(2) 0.0377(6) Uani 1 1 d .
O4 O 0.9935(3) 0.0597(2) 1.1446(2) 0.0404(7) Uani 1 1 d .
O3 O 0.9954(3) 0.2266(2) 1.1879(2) 0.0367(6) Uani 1 1 d .
O6 O 0.4745(3) 0.4481(3) 0.1789(2) 0.0488(8) Uani 1 1 d .
O7 O 0.6488(3) 0.4748(3) 0.0755(3) 0.0582(9) Uani 1 1 d .
N1 N 0.4974(7) 0.3048(4) 0.0139(4) 0.096(2) Uani 1 1 d .
N2 N 0.8186(3) 0.9483(3) 0.6851(3) 0.0299(7) Uani 1 1 d .
C11 C 0.9797(3) 0.8131(3) 0.5016(3) 0.0244(7) Uani 1 1 d U
C12 C 0.9249(3) 0.6856(3) 0.5433(3) 0.0278(7) Uani 1 1 d U
C6 C 0.5739(3) 0.9501(3) 0.6752(3) 0.0326(8) Uani 1 1 d U
C13 C 0.9291(3) 0.6057(3) 0.6505(3) 0.0302(7) Uani 1 1 d U
H13 H 0.9687 0.6304 0.6971 0.036 Uiso 1 1 calc R
C18 C 0.9540(3) 0.2527(3) 1.0071(3) 0.0314(8) Uani 1 1 d U
C23 C 0.8679(3) 0.6473(3) 0.4734(3) 0.0306(7) Uani 1 1 d U
H23 H 0.8680 0.6994 0.4005 0.037 Uiso 1 1 calc R
C22 C 0.8102(3) 0.5327(3) 0.5094(3) 0.0314(7) Uani 1 1 d U
C4 C 0.4457(3) 0.9508(3) 0.6702(3) 0.0320(8) Uani 1 1 d U
C37 C 0.9839(3) 0.1747(3) 1.1190(3) 0.0318(8) Uani 1 1 d U
C14 C 0.8751(3) 0.4886(3) 0.6897(3) 0.0305(7) Uani 1 1 d U
C19 C 0.9562(4) 0.2057(3) 0.9214(3) 0.0394(9) Uani 1 1 d U
H19 H 0.9775 0.1238 0.9322 0.047 Uiso 1 1 calc R
C28 C 0.6430(4) 0.4692(3) 0.2604(3) 0.0361(8) Uani 1 1 d U
C15 C 0.8942(3) 0.4030(3) 0.8016(3) 0.0318(8) Uani 1 1 d U
C24 C 0.7506(3) 0.5011(3) 0.4280(3) 0.0318(7) Uani 1 1 d U
C27 C 0.5822(4) 0.4388(4) 0.3671(3) 0.0364(8) Uani 1 1 d U
H27 H 0.5045 0.4096 0.3825 0.044 Uiso 1 1 calc R
C26 C 0.6366(4) 0.4517(3) 0.4510(3) 0.0348(8) Uani 1 1 d U
H26 H 0.5966 0.4272 0.5231 0.042 Uiso 1 1 calc R
C30 C 0.5845(4) 0.4609(4) 0.1677(3) 0.0434(9) Uani 1 1 d U
C29 C 0.7574(4) 0.5138(4) 0.2383(3) 0.0434(9) Uani 1 1 d U
H29 H 0.7994 0.5325 0.1673 0.052 Uiso 1 1 calc R
C20 C 0.9269(4) 0.2798(3) 0.8204(3) 0.0381(8) Uani 1 1 d U
H20 H 0.9289 0.2472 0.7638 0.046 Uiso 1 1 calc R
C21 C 0.8130(3) 0.4552(3) 0.6190(3) 0.0311(7) Uani 1 1 d U
C7 C 0.6362(3) 0.8405(3) 0.7085(4) 0.0399(9) Uani 1 1 d U
H7 H 0.5971 0.7650 0.7279 0.048 Uiso 1 1 calc R
C8 C 0.7554(3) 0.8432(3) 0.7130(4) 0.0395(9) Uani 1 1 d U
H8 H 0.7945 0.7682 0.7366 0.047 Uiso 1 1 calc R
C9 C 0.7585(3) 1.0534(3) 0.6547(3) 0.0370(9) Uani 1 1 d U
H9 H 0.7994 1.1276 0.6364 0.044 Uiso 1 1 calc R
C3 C 0.3917(4) 0.8591(4) 0.6481(4) 0.0439(9) Uani 1 1 d U
H3 H 0.4373 0.7963 0.6329 0.053 Uiso 1 1 calc R
C16 C 0.8902(4) 0.4476(3) 0.8889(3) 0.0364(8) Uani 1 1 d U
H16 H 0.8675 0.5289 0.8789 0.044 Uiso 1 1 calc R
C17 C 0.9193(4) 0.3737(3) 0.9898(3) 0.0339(8) Uani 1 1 d U
H17 H 0.9156 0.4055 1.0470 0.041 Uiso 1 1 calc R
C25 C 0.8099(4) 0.5310(4) 0.3201(3) 0.0394(8) Uani 1 1 d U
H25 H 0.8865 0.5632 0.3034 0.047 Uiso 1 1 calc R
C10 C 0.6399(3) 1.0581(3) 0.6489(4) 0.0374(8) Uani 1 1 d U
H10 H 0.6028 1.1345 0.6270 0.045 Uiso 1 1 calc R
C31 C 0.5915(9) 0.2355(6) 0.0263(5) 0.0961(17) Uani 1 1 d U
H31 H 0.6589 0.2680 0.0391 0.115 Uiso 1 1 calc R
C36 C 0.6644(4) 0.3180(4) 0.7440(4) 0.0525(12) Uani 1 1 d U
H36A H 0.6659 0.3809 0.7768 0.079 Uiso 1 1 calc R
H36B H 0.6765 0.2385 0.7978 0.079 Uiso 1 1 calc R
H36C H 0.5890 0.3183 0.7198 0.079 Uiso 1 1 calc R
C5 C 0.3705(4) 1.0403(4) 0.6933(4) 0.0434(9) Uani 1 1 d U
H5 H 0.4014 1.1047 0.7092 0.052 Uiso 1 1 calc R
C34 C 0.4031(10) 0.1321(6) -0.0039(6) 0.118(2) Uani 1 1 d U
H34 H 0.3339 0.0993 -0.0130 0.142 Uiso 1 1 calc R
C35 C 0.4005(9) 0.2534(6) 0.0003(6) 0.114(2) Uani 1 1 d U
H35 H 0.3306 0.2981 -0.0064 0.136 Uiso 1 1 calc R
C33 C 0.5005(9) 0.0622(5) 0.0045(5) 0.1018(19) Uani 1 1 d U
C32 C 0.5977(8) 0.1155(5) 0.0216(5) 0.1029(19) Uani 1 1 d U
H32 H 0.6680 0.0718 0.0300 0.123 Uiso 1 1 calc R
O1W O 0.1878(16) 0.043(2) 0.945(2) 0.58(2) Uani 1 1 d .
H1WB H 0.1519 0.0606 0.9994 0.877 Uiso 1 1 d R
H1WC H 0.1552 0.0797 0.8876 0.877 Uiso 1 1 d R

loop_
_atom_site_aniso_label
_atom_site_aniso_U_11
_atom_site_aniso_U_22
_atom_site_aniso_U_33
_atom_site_aniso_U_23
_atom_site_aniso_U_13
_atom_site_aniso_U_12
N3 0.0224(15) 0.0312(16) 0.0403(18) -0.0091(13) -0.0110(13) -0.0015(12)
C1 0.0316(19) 0.038(2) 0.070(2) -0.0253(18) -0.0159(18) 0.0045(16)
C2 0.0299(19) 0.0364(19) 0.068(2) -0.0233(18) -0.0149(18) -0.0012(16)
Co1 0.0204(2) 0.0181(2) 0.0230(3) -0.00095(17) -0.00800(17) -0.00283(16)
Co3 0.1152(9) 0.0451(5) 0.0373(5) -0.0115(4) -0.0265(5) -0.0271(5)
O1 0.0362(14) 0.0282(13) 0.0300(13) -0.0092(10) -0.0127(11) -0.0048(11)
O2 0.0317(13) 0.0205(11) 0.0249(12) 0.0012(9) -0.0107(10) -0.0072(10)
O5 0.0517(17) 0.0226(13) 0.0352(14) -0.0038(11) -0.0060(12) -0.0133(12)
O4 0.0565(18) 0.0269(14) 0.0329(14) -0.0019(11) -0.0135(13) 0.0066(12)
O3 0.0503(17) 0.0309(13) 0.0269(13) -0.0035(11) -0.0139(12) -0.0015(12)
O6 0.062(2) 0.0478(18) 0.0410(17) -0.0138(14) -0.0201(15) -0.0128(15)
O7 0.085(2) 0.060(2) 0.0400(17) -0.0296(15) -0.0058(17) -0.0164(18)
N1 0.208(7) 0.042(3) 0.041(2) -0.001(2) -0.045(3) -0.048(3)
N2 0.0213(15) 0.0266(15) 0.0371(17) -0.0039(13) -0.0057(13) -0.0023(12)
C11 0.0234(16) 0.0203(15) 0.0286(17) -0.0055(13) -0.0077(13) -0.0004(13)
C12 0.0304(16) 0.0222(15) 0.0281(16) -0.0026(13) -0.0090(13) -0.0048(13)
C6 0.0240(16) 0.0294(16) 0.0448(18) -0.0110(14) -0.0100(14) -0.0015(13)
C13 0.0360(17) 0.0232(15) 0.0294(16) -0.0032(13) -0.0109(14) -0.0040(13)
C18 0.0400(19) 0.0255(16) 0.0244(16) -0.0018(13) -0.0072(14) -0.0015(14)
C23 0.0351(17) 0.0265(16) 0.0268(16) -0.0021(13) -0.0097(14) -0.0046(14)
C22 0.0347(17) 0.0278(15) 0.0312(16) -0.0067(13) -0.0099(14) -0.0056(14)
C4 0.0234(16) 0.0285(16) 0.0435(18) -0.0088(14) -0.0107(14) -0.0010(13)
C37 0.0356(19) 0.0288(18) 0.0262(17) -0.0032(14) -0.0049(15) -0.0001(15)
C14 0.0378(17) 0.0238(15) 0.0268(16) -0.0031(13) -0.0085(14) -0.0020(13)
C19 0.059(2) 0.0257(16) 0.0282(17) -0.0034(14) -0.0073(16) 0.0080(16)
C28 0.048(2) 0.0312(17) 0.0350(18) -0.0159(15) -0.0099(16) -0.0063(16)
C15 0.0396(18) 0.0245(15) 0.0265(16) -0.0006(13) -0.0083(14) -0.0042(14)
C24 0.0375(18) 0.0259(16) 0.0326(17) -0.0084(13) -0.0092(14) -0.0037(14)
C27 0.0396(19) 0.0345(18) 0.0378(18) -0.0138(15) -0.0077(16) -0.0095(15)
C26 0.0421(19) 0.0339(17) 0.0295(16) -0.0111(14) -0.0057(15) -0.0073(15)
C30 0.065(2) 0.0318(18) 0.039(2) -0.0157(16) -0.0125(19) -0.0090(18)
C29 0.050(2) 0.046(2) 0.0365(19) -0.0180(16) -0.0005(17) -0.0095(17)
C20 0.055(2) 0.0312(17) 0.0264(16) -0.0080(14) -0.0070(15) 0.0028(16)
C21 0.0367(17) 0.0220(15) 0.0312(16) -0.0037(13) -0.0054(14) -0.0057(13)
C7 0.0253(17) 0.0268(17) 0.062(2) -0.0075(16) -0.0084(16) -0.0036(14)
C8 0.0282(17) 0.0254(16) 0.057(2) -0.0034(15) -0.0087(16) -0.0005(14)
C9 0.0273(18) 0.0252(17) 0.056(2) -0.0083(16) -0.0093(16) -0.0036(14)
C3 0.0311(19) 0.0374(19) 0.071(2) -0.0256(17) -0.0139(17) 0.0036(15)
C16 0.052(2) 0.0233(16) 0.0333(17) -0.0057(14) -0.0133(15) 0.0000(15)
C17 0.050(2) 0.0260(16) 0.0274(17) -0.0081(13) -0.0123(15) -0.0012(15)
C25 0.0393(19) 0.0414(18) 0.0387(18) -0.0140(15) -0.0050(15) -0.0115(16)
C10 0.0268(17) 0.0264(17) 0.057(2) -0.0106(16) -0.0104(16) 0.0016(14)
C31 0.198(5) 0.043(3) 0.051(3) -0.008(2) -0.036(3) -0.041(3)
C36 0.053(3) 0.048(3) 0.050(3) -0.011(2) 0.003(2) -0.021(2)
C5 0.0305(18) 0.0359(18) 0.070(2) -0.0214(17) -0.0165(17) -0.0009(15)
C34 0.223(6) 0.051(3) 0.089(3) -0.010(3) -0.072(4) -0.045(3)
C35 0.215(5) 0.048(3) 0.084(3) -0.006(3) -0.068(4) -0.043(3)
C33 0.219(6) 0.037(3) 0.055(3) -0.003(2) -0.059(3) -0.037(3)
C32 0.214(5) 0.042(3) 0.054(3) -0.008(2) -0.034(3) -0.043(3)
O1W 0.27(2) 0.66(4) 1.07(6) -0.63(4) -0.05(3) 0.00(2)

loop_
_atom_type_symbol
_atom_type_description
_atom_type_scat_dispersion_real
_atom_type_scat_dispersion_imag
_atom_type_scat_source
C C 0.0033 0.0016 'International Tables Vol C Tables 4.2.6.8 and 6.1.1.4'
H H 0.0000 0.0000 'International Tables Vol C Tables 4.2.6.8 and 6.1.1.4'
Co Co 0.3494 0.9721 'International Tables Vol C Tables 4.2.6.8 and 6.1.1.4'
N N 0.0061 0.0033 'International Tables Vol C Tables 4.2.6.8 and 6.1.1.4'
O O 0.0106 0.0060 'International Tables Vol C Tables 4.2.6.8 and 6.1.1.4'

loop_
_geom_angle_atom_site_label_1
_geom_angle_atom_site_label_2
_geom_angle_atom_site_label_3
_geom_angle
_geom_angle_site_symmetry_1
_geom_angle_site_symmetry_3
C2 N3 C1 116.3(3) . .
C2 N3 Co1 123.8(2) . 1_455
C1 N3 Co1 119.7(3) . 1_455
N3 C1 C5 123.4(4) . .
N3 C1 H1 118.3 . .
C5 C1 H1 118.3 . .
N3 C2 C3 123.4(4) . .
N3 C2 H2 118.3 . .
C3 C2 H2 118.3 . .
O2 Co1 O1 110.77(10) 2_776 .
O2 Co1 O3 156.16(10) 2_776 2_767
O1 Co1 O3 92.22(10) . 2_767
O2 Co1 N2 91.26(10) 2_776 .
O1 Co1 N2 92.19(11) . .
O3 Co1 N2 94.22(11) 2_767 .
O2 Co1 N3 85.22(10) 2_776 1_655
O1 Co1 N3 90.38(11) . 1_655
O3 Co1 N3 88.46(11) 2_767 1_655
N2 Co1 N3 176.21(11) . 1_655
O2 Co1 O4 97.44(9) 2_776 2_767
O1 Co1 O4 150.75(10) . 2_767
O3 Co1 O4 59.00(9) 2_767 2_767
N2 Co1 O4 94.89(11) . 2_767
N3 Co1 O4 84.19(11) 1_655 2_767
O7 Co3 O7 180.00(15) 2_665 .
O7 Co3 O6 117.37(12) 2_665 .
O7 Co3 O6 62.63(12) . .
O7 Co3 O6 62.63(12) 2_665 2_665
O7 Co3 O6 117.37(12) . 2_665
O6 Co3 O6 180.000(1) . 2_665
O7 Co3 N1 88.53(19) 2_665 .
O7 Co3 N1 91.47(19) . .
O6 Co3 N1 90.61(14) . .
O6 Co3 N1 89.39(14) 2_665 .
O7 Co3 N1 91.47(19) 2_665 2_665
O7 Co3 N1 88.53(19) . 2_665
O6 Co3 N1 89.39(14) . 2_665
O6 Co3 N1 90.61(14) 2_665 2_665
N1 Co3 N1 180.00(2) . 2_665
O7 Co3 C30 31.78(14) 2_665 2_665
O7 Co3 C30 148.22(14) . 2_665
O6 Co3 C30 148.85(14) . 2_665
O6 Co3 C30 31.15(14) 2_665 2_665
N1 Co3 C30 85.57(16) . 2_665
N1 Co3 C30 94.43(16) 2_665 2_665
C11 O1 Co1 149.2(2) . .
C11 O2 Co1 129.0(2) . 2_776
C21 O5 C36 115.7(3) . .
C37 O4 Co1 85.1(2) . 2_767
C37 O3 Co1 94.4(2) . 2_767
C30 O6 Co3 85.2(2) . .
C30 O7 Co3 90.0(3) . .
C31 N1 C35 116.3(6) . .
C31 N1 Co3 122.6(4) . .
C35 N1 Co3 120.8(6) . .
C9 N2 C8 116.2(3) . .
C9 N2 Co1 123.8(2) . .
C8 N2 Co1 119.7(2) . .
O1 C11 O2 124.9(3) . .
O1 C11 C12 119.1(3) . .
O2 C11 C12 116.0(3) . .
C13 C12 C23 119.1(3) . .
C13 C12 C11 121.6(3) . .
C23 C12 C11 119.3(3) . .
C7 C6 C10 115.6(3) . .
C7 C6 C4 121.7(3) . .
C10 C6 C4 122.7(3) . .
C12 C13 C14 121.3(3) . .
C12 C13 H13 119.4 . .
C14 C13 H13 119.4 . .
C17 C18 C19 118.8(3) . .
C17 C18 C37 119.0(3) . .
C19 C18 C37 122.1(3) . .
C12 C23 C22 121.7(3) . .
C12 C23 H23 119.1 . .
C22 C23 H23 119.1 . .
C23 C22 C21 117.9(3) . .
C23 C22 C24 117.4(3) . .
C21 C22 C24 124.6(3) . .
C3 C4 C5 115.6(3) . .
C3 C4 C6 121.9(3) . .
C5 C4 C6 122.4(3) . .
O4 C37 O3 120.5(3) . .
O4 C37 C18 120.7(3) . .
O3 C37 C18 118.8(3) . .
C21 C14 C13 118.2(3) . .
C21 C14 C15 123.6(3) . .
C13 C14 C15 118.0(3) . .
C20 C19 C18 120.3(4) . .
C20 C19 H19 119.8 . .
C18 C19 H19 119.8 . .
C29 C28 C27 119.3(4) . .
C29 C28 C30 119.4(4) . .
C27 C28 C30 121.2(4) . .
C16 C15 C20 117.7(3) . .
C16 C15 C14 120.1(3) . .
C20 C15 C14 122.0(3) . .
C26 C24 C25 118.2(3) . .
C26 C24 C22 124.0(3) . .
C25 C24 C22 117.6(3) . .
C28 C27 C26 120.4(4) . .
C28 C27 H27 119.8 . .
C26 C27 H27 119.8 . .
C27 C26 C24 120.4(4) . .
C27 C26 H26 119.8 . .
C24 C26 H26 119.8 . .
O6 C30 O7 121.0(4) . .
O6 C30 C28 120.9(4) . .
O7 C30 C28 118.0(4) . .
C25 C29 C28 120.5(4) . .
C25 C29 H29 119.7 . .
C28 C29 H29 119.7 . .
C19 C20 C15 121.2(4) . .
C19 C20 H20 119.4 . .
C15 C20 H20 119.4 . .
O5 C21 C14 121.9(3) . .
O5 C21 C22 116.5(3) . .
C14 C21 C22 121.6(3) . .
C8 C7 C6 120.2(3) . .
C8 C7 H7 119.9 . .
C6 C7 H7 119.9 . .
N2 C8 C7 123.6(3) . .
N2 C8 H8 118.2 . .
C7 C8 H8 118.2 . .
N2 C9 C10 123.6(3) . .
N2 C9 H9 118.2 . .
C10 C9 H9 118.2 . .
C2 C3 C4 121.0(4) . .
C2 C3 H3 119.5 . .
C4 C3 H3 119.5 . .
C17 C16 C15 121.2(3) . .
C17 C16 H16 119.4 . .
C15 C16 H16 119.4 . .
C16 C17 C18 120.8(3) . .
C16 C17 H17 119.6 . .
C18 C17 H17 119.6 . .
C29 C25 C24 121.2(4) . .
C29 C25 H25 119.4 . .
C24 C25 H25 119.4 . .
C9 C10 C6 120.8(3) . .
C9 C10 H10 119.6 . .
C6 C10 H10 119.6 . .
N1 C31 C32 124.4(7) . .
N1 C31 H31 117.8 . .
C32 C31 H31 117.8 . .
O5 C36 H36A 109.5 . .
O5 C36 H36B 109.5 . .
H36A C36 H36B 109.5 . .
O5 C36 H36C 109.5 . .
H36A C36 H36C 109.5 . .
H36B C36 H36C 109.5 . .
C1 C5 C4 120.2(4) . .
C1 C5 H5 119.9 . .
C4 C5 H5 119.9 . .
C33 C34 C35 123.1(8) . .
C33 C34 H34 118.4 . .
C35 C34 H34 118.4 . .
N1 C35 C34 120.8(9) . .
N1 C35 H35 119.6 . .
C34 C35 H35 119.6 . .
C34 C33 C32 114.9(6) . .
C34 C33 C33 120.9(10) . 2_655
C32 C33 C33 124.2(11) . 2_655
C33 C32 C31 120.3(9) . .
C33 C32 H32 119.8 . .
C31 C32 H32 119.8 . .
H1WB O1W H1WC 109.5 . .

loop_
_geom_bond_atom_site_label_1
_geom_bond_atom_site_label_2
_geom_bond_distance
_geom_bond_site_symmetry_2
N3 C2 1.330(5) .
N3 C1 1.343(5) .
N3 Co1 2.177(3) 1_455
C1 C5 1.373(6) .
C1 H1 0.9300 .
C2 C3 1.372(6) .
C2 H2 0.9300 .
Co1 O2 2.023(2) 2_776
Co1 O1 2.027(2) .
Co1 O3 2.102(2) 2_767
Co1 N2 2.151(3) .
Co1 N3 2.177(3) 1_655
Co1 O4 2.308(3) 2_767
Co3 O7 2.050(4) 2_665
Co3 O7 2.050(4) .
Co3 O6 2.168(3) .
Co3 O6 2.168(3) 2_665
Co3 N1 2.191(5) .
Co3 N1 2.191(5) 2_665
Co3 C30 2.411(4) 2_665
O1 C11 1.250(4) .
O2 C11 1.261(4) .
O2 Co1 2.023(2) 2_776
O5 C21 1.383(4) .
O5 C36 1.420(5) .
O4 C37 1.252(4) .
O4 Co1 2.308(3) 2_767
O3 C37 1.258(4) .
O3 Co1 2.102(2) 2_767
O6 C30 1.251(6) .
O7 C30 1.270(5) .
N1 C31 1.307(10) .
N1 C35 1.338(9) .
N2 C9 1.331(5) .
N2 C8 1.344(5) .
C11 C12 1.505(4) .
C12 C13 1.386(5) .
C12 C23 1.387(5) .
C6 C7 1.388(5) .
C6 C10 1.392(5) .
C6 C4 1.474(5) .
C13 C14 1.399(5) .
C13 H13 0.9300 .
C18 C17 1.381(5) .
C18 C19 1.392(5) .
C18 C37 1.505(5) .
C23 C22 1.395(5) .
C23 H23 0.9300 .
C22 C21 1.401(5) .
C22 C24 1.489(5) .
C4 C3 1.377(5) .
C4 C5 1.395(6) .
C14 C21 1.400(5) .
C14 C15 1.492(5) .
C19 C20 1.378(5) .
C19 H19 0.9300 .
C28 C29 1.376(6) .
C28 C27 1.386(5) .
C28 C30 1.494(5) .
C15 C16 1.390(5) .
C15 C20 1.397(5) .
C24 C26 1.391(5) .
C24 C25 1.393(5) .
C27 C26 1.386(5) .
C27 H27 0.9300 .
C26 H26 0.9300 .
C29 C25 1.370(6) .
C29 H29 0.9300 .
C20 H20 0.9300 .
C7 C8 1.373(5) .
C7 H7 0.9300 .
C8 H8 0.9300 .
C9 C10 1.365(5) .
C9 H9 0.9300 .
C3 H3 0.9300 .
C16 C17 1.377(5) .
C16 H16 0.9300 .
C17 H17 0.9300 .
C25 H25 0.9300 .
C10 H10 0.9300 .
C31 C32 1.400(8) .
C31 H31 0.9300 .
C36 H36A 0.9600 .
C36 H36B 0.9600 .
C36 H36C 0.9600 .
C5 H5 0.9300 .
C34 C33 1.341(12) .
C34 C35 1.414(9) .
C34 H34 0.9300 .
C35 H35 0.9300 .
C33 C32 1.372(10) .
C33 C33 1.476(11) 2_655
C32 H32 0.9300 .
O1W H1WB 0.8500 .
O1W H1WC 0.8501 .

loop_
_geom_torsion_atom_site_label_1
_geom_torsion_atom_site_label_2
_geom_torsion_atom_site_label_3
_geom_torsion_atom_site_label_4
_geom_torsion
_geom_torsion_site_symmetry_1
_geom_torsion_site_symmetry_4
C2 N3 C1 C5 1.9(6) . .
Co1 N3 C1 C5 177.4(4) 1_455 .
C1 N3 C2 C3 -1.3(6) . .
Co1 N3 C2 C3 -176.6(3) 1_455 .
O2 Co1 O1 C11 -81.5(4) 2_776 .
O3 Co1 O1 C11 105.0(4) 2_767 .
N2 Co1 O1 C11 10.6(4) . .
N3 Co1 O1 C11 -166.6(4) 1_655 .
O4 Co1 O1 C11 114.7(4) 2_767 .
O7 Co3 O6 C30 -173.8(2) 2_665 .
O7 Co3 O6 C30 6.2(2) . .
O6 Co3 O6 C30 -21(100) 2_665 .
N1 Co3 O6 C30 97.6(3) . .
N1 Co3 O6 C30 -82.4(3) 2_665 .
C30 Co3 O6 C30 180.0 2_665 .
O7 Co3 O7 C30 171.2(3) 2_665 .
O6 Co3 O7 C30 -6.1(2) . .
O6 Co3 O7 C30 173.9(2) 2_665 .
N1 Co3 O7 C30 -96.0(3) . .
N1 Co3 O7 C30 84.0(3) 2_665 .
C30 Co3 O7 C30 180.0 2_665 .
O7 Co3 N1 C31 158.4(5) 2_665 .
O7 Co3 N1 C31 -21.6(5) . .
O6 Co3 N1 C31 -84.2(5) . .
O6 Co3 N1 C31 95.8(5) 2_665 .
N1 Co3 N1 C31 5(56) 2_665 .
C30 Co3 N1 C31 126.7(5) 2_665 .
O7 Co3 N1 C35 -15.7(5) 2_665 .
O7 Co3 N1 C35 164.3(5) . .
O6 Co3 N1 C35 101.7(5) . .
O6 Co3 N1 C35 -78.3(5) 2_665 .
N1 Co3 N1 C35 -169(56) 2_665 .
C30 Co3 N1 C35 -47.4(5) 2_665 .
O2 Co1 N2 C9 -6.8(3) 2_776 .
O1 Co1 N2 C9 -117.6(3) . .
O3 Co1 N2 C9 150.0(3) 2_767 .
N3 Co1 N2 C9 15.0(19) 1_655 .
O4 Co1 N2 C9 90.8(3) 2_767 .
O2 Co1 N2 C8 167.5(3) 2_776 .
O1 Co1 N2 C8 56.6(3) . .
O3 Co1 N2 C8 -35.8(3) 2_767 .
N3 Co1 N2 C8 -170.8(17) 1_655 .
O4 Co1 N2 C8 -95.0(3) 2_767 .
Co1 O1 C11 O2 88.8(5) . .
Co1 O1 C11 C12 -91.9(5) . .
Co1 O2 C11 O1 -21.1(5) 2_776 .
Co1 O2 C11 C12 159.6(2) 2_776 .
O1 C11 C12 C13 -3.4(5) . .
O2 C11 C12 C13 175.9(3) . .
O1 C11 C12 C23 175.9(3) . .
O2 C11 C12 C23 -4.7(5) . .
C23 C12 C13 C14 -1.2(6) . .
C11 C12 C13 C14 178.1(3) . .
C13 C12 C23 C22 2.8(6) . .
C11 C12 C23 C22 -176.6(3) . .
C12 C23 C22 C21 -1.0(6) . .
C12 C23 C22 C24 179.4(4) . .
C7 C6 C4 C3 -30.1(6) . .
C10 C6 C4 C3 151.0(4) . .
C7 C6 C4 C5 146.3(4) . .
C10 C6 C4 C5 -32.6(6) . .
Co1 O4 C37 O3 9.8(4) 2_767 .
Co1 O4 C37 C18 -167.8(3) 2_767 .
Co1 O3 C37 O4 -10.8(4) 2_767 .
Co1 O3 C37 C18 166.9(3) 2_767 .
C17 C18 C37 O4 166.2(4) . .
C19 C18 C37 O4 -11.5(6) . .
C17 C18 C37 O3 -11.5(6) . .
C19 C18 C37 O3 170.8(4) . .
C12 C13 C14 C21 -2.0(6) . .
C12 C13 C14 C15 173.7(3) . .
C17 C18 C19 C20 1.6(6) . .
C37 C18 C19 C20 179.3(4) . .
C21 C14 C15 C16 -142.3(4) . .
C13 C14 C15 C16 42.3(5) . .
C21 C14 C15 C20 43.5(6) . .
C13 C14 C15 C20 -131.9(4) . .
C23 C22 C24 C26 -133.6(4) . .
C21 C22 C24 C26 46.8(6) . .
C23 C22 C24 C25 41.7(5) . .
C21 C22 C24 C25 -137.8(4) . .
C29 C28 C27 C26 -0.8(6) . .
C30 C28 C27 C26 -177.5(4) . .
C28 C27 C26 C24 3.2(6) . .
C25 C24 C26 C27 -3.2(6) . .
C22 C24 C26 C27 172.2(4) . .
Co3 O6 C30 O7 -10.5(4) . .
Co3 O6 C30 C28 165.2(4) . .
Co3 O7 C30 O6 11.0(4) . .
Co3 O7 C30 C28 -164.7(3) . .
C29 C28 C30 O6 -163.7(4) . .
C27 C28 C30 O6 13.0(6) . .
C29 C28 C30 O7 12.0(6) . .
C27 C28 C30 O7 -171.2(4) . .
C27 C28 C29 C25 -1.6(6) . .
C30 C28 C29 C25 175.2(4) . .
C18 C19 C20 C15 -0.2(7) . .
C16 C15 C20 C19 -1.1(6) . .
C14 C15 C20 C19 173.2(4) . .
C36 O5 C21 C14 60.9(5) . .
C36 O5 C21 C22 -121.9(4) . .
C13 C14 C21 O5 -179.2(3) . .
C15 C14 C21 O5 5.4(6) . .
C13 C14 C21 C22 3.8(6) . .
C15 C14 C21 C22 -171.6(4) . .
C23 C22 C21 O5 -179.5(3) . .
C24 C22 C21 O5 0.0(6) . .
C23 C22 C21 C14 -2.3(6) . .
C24 C22 C21 C14 177.2(4) . .
C10 C6 C7 C8 -0.5(6) . .
C4 C6 C7 C8 -179.5(4) . .
C9 N2 C8 C7 1.8(6) . .
Co1 N2 C8 C7 -172.9(3) . .
C6 C7 C8 N2 -0.9(7) . .
C8 N2 C9 C10 -1.4(6) . .
Co1 N2 C9 C10 173.1(3) . .
N3 C2 C3 C4 0.0(7) . .
C5 C4 C3 C2 0.7(6) . .
C6 C4 C3 C2 177.4(4) . .
C20 C15 C16 C17 1.1(6) . .
C14 C15 C16 C17 -173.4(4) . .
C15 C16 C17 C18 0.3(6) . .
C19 C18 C17 C16 -1.6(6) . .
C37 C18 C17 C16 -179.4(4) . .
C28 C29 C25 C24 1.6(7) . .
C26 C24 C25 C29 0.8(6) . .
C22 C24 C25 C29 -174.9(4) . .
N2 C9 C10 C6 0.0(7) . .
C7 C6 C10 C9 0.9(6) . .
C4 C6 C10 C9 180.0(4) . .
C35 N1 C31 C32 2.8(9) . .
Co3 N1 C31 C32 -171.6(4) . .
N3 C1 C5 C4 -1.1(7) . .
C3 C4 C5 C1 -0.2(6) . .
C6 C4 C5 C1 -176.9(4) . .
C31 N1 C35 C34 -2.1(10) . .
Co3 N1 C35 C34 172.4(5) . .
C33 C34 C35 N1 -0.4(12) . .
C35 C34 C33 C32 2.1(11) . .
C35 C34 C33 C33 -177.7(7) . 2_655
C34 C33 C32 C31 -1.5(9) . .
C33 C33 C32 C31 178.4(7) 2_655 .
N1 C31 C32 C33 -1.0(10) . .
